data_7246896
loop_
_publ_author_name
'Pietrzak, Anna'
'Carr, Michael J.'
'Kaszy\'nski, Piotr'

_publ_section_title
;
 Substituent effects on the [1-closo-CB9H10]&#x2212; anion geometry:
 experimental and DFT studies
;
_journal_issue 26
_journal_name_full CrystEngComm
_journal_page_first 3790
_journal_page_last 3798
_journal_paper_doi 10.1039/D3CE00357D
_journal_volume 25
_journal_year 2023
_chemical_formula_moiety 'C H8 B9 I N2'
_chemical_formula_sum 'C H8 B9 I N2'
_chemical_formula_weight 272.28
_space_group_IT_number 9
_space_group_name_Hall 'C -2yc'
_space_group_name_H-M_alt 'C 1 c 1'
_symmetry_cell_setting monoclinic
_symmetry_space_group_name_H-M 'C 1 c 1'
_atom_sites_solution_hydrogens geom
_atom_sites_solution_primary direct
_atom_sites_solution_secondary difmap
_audit_creation_method SHELXL-97
_audit_update_record
;
2022-11-21 deposited with the CCDC.	2023-06-15 downloaded from the CCDC.
;
_cell_angle_alpha 90.00
_cell_angle_beta 126.545(3)
_cell_angle_gamma 90.00
_cell_formula_units_Z 4
_cell_length_a 16.2967(5)
_cell_length_b 6.5799(3)
_cell_length_c 11.8991(5)
_cell_measurement_reflns_used 6223
_cell_measurement_temperature 150(2)
_cell_measurement_theta_max 26.0
_cell_measurement_theta_min 3.47
_cell_volume 1025.08(8)
_computing_cell_refinement
;
  DENZO-SMN and COLLECT (Otwinowski & Minor, 1996)
;
_computing_data_collection
;
  DENZO-SMN and COLLECT (Otwinowski & Minor, 1996)
;
_computing_data_reduction
;
  DENZO-SMN and COLLECT (Otwinowski & Minor, 1996)
;
_computing_molecular_graphics
;
  ORTEP3 for Windows (Farrugia, 1997)
  XSeed (Barbour, 2001)
;
_computing_publication_material
;
'enCIFer (CCDC, 2002)'
;
_computing_structure_refinement
;
  SHELXS-97 (Sheldrick, 1986)
;
_computing_structure_solution
;
  SHELXS-97 (Sheldrick, 1986)
;
_diffrn_ambient_temperature 150(2)
_diffrn_measured_fraction_theta_full 0.998
_diffrn_measured_fraction_theta_max 0.998
_diffrn_measurement_device_type 'Nonius KappaCCD'
_diffrn_measurement_method
;
   Detector set at 30mm from sample with different 2theta offsets 
   1 degree phi exposures for chi=0 degree settings
   1 degree omega exposures for chi=90 degree settings
;
_diffrn_radiation_collimation miracol
_diffrn_radiation_detector 'CCD plate'
_diffrn_radiation_monochromator graphite
_diffrn_radiation_source 'Fine-focus Sealed tube'
_diffrn_radiation_type MoK\a
_diffrn_radiation_wavelength 0.71073
_diffrn_reflns_av_R_equivalents 0.0776
_diffrn_reflns_av_sigmaI/netI 0.0534
_diffrn_reflns_limit_h_max 19
_diffrn_reflns_limit_h_min -20
_diffrn_reflns_limit_k_max 8
_diffrn_reflns_limit_k_min -8
_diffrn_reflns_limit_l_max 14
_diffrn_reflns_limit_l_min -14
_diffrn_reflns_number 8689
_diffrn_reflns_theta_full 26.00
_diffrn_reflns_theta_max 26.00
_diffrn_reflns_theta_min 3.47
_exptl_absorpt_coefficient_mu 3.061
_exptl_absorpt_correction_T_max 0.8143
_exptl_absorpt_correction_T_min 0.5796
_exptl_absorpt_correction_type multi-scan
_exptl_absorpt_process_details
;
 Using multiple and symmetry-related data measurements via the program SORTAV
 See R.H. Blessing, Acta Cryst (1995), A51, 33-38 
;
_exptl_crystal_colour Yellow
_exptl_crystal_density_diffrn 1.764
_exptl_crystal_density_method 'not measured'
_exptl_crystal_description fragment
_exptl_crystal_F_000 504
_exptl_crystal_size_max 0.20
_exptl_crystal_size_mid 0.17
_exptl_crystal_size_min 0.07
_refine_diff_density_max 0.337
_refine_diff_density_min -1.684
_refine_diff_density_rms 0.106
_refine_ls_abs_structure_details 'Flack H D (1983), Acta Cryst. A39, 876-881'
_refine_ls_abs_structure_Flack -0.03(5)
_refine_ls_extinction_method none
_refine_ls_goodness_of_fit_ref 1.083
_refine_ls_hydrogen_treatment constr
_refine_ls_matrix_type full
_refine_ls_number_parameters 118
_refine_ls_number_reflns 1990
_refine_ls_number_restraints 2
_refine_ls_restrained_S_all 1.082
_refine_ls_R_factor_all 0.0410
_refine_ls_R_factor_gt 0.0345
_refine_ls_shift/su_max 0.000
_refine_ls_shift/su_mean 0.000
_refine_ls_structure_factor_coef Fsqd
_refine_ls_weighting_details 'w=1/[\s^2^(Fo^2^)+(0.0432P)^2^+0.6146P] where P=(Fo^2^+2Fc^2^)/3'
_refine_ls_weighting_scheme calc
_refine_ls_wR_factor_gt 0.0834
_refine_ls_wR_factor_ref 0.0870
_reflns_number_gt 1782
_reflns_number_total 1990
_reflns_threshold_expression >2sigma(I)
_cod_data_source_file d3ce00357d2.cif
_cod_data_source_block 1q_af28b
_cod_depositor_comments 'Adding full bibliography for 7246896--7246900.cif.'
_cod_original_cell_volume 1025.08(7)
_cod_original_sg_symbol_H-M Cc
_cod_database_code 7246896

loop_
_symmetry_equiv_pos_as_xyz
'x, y, z'
'x, -y, z+1/2'
'x+1/2, y+1/2, z'
'x+1/2, -y+1/2, z+1/2'

loop_
_atom_site_label
_atom_site_type_symbol
_atom_site_fract_x
_atom_site_fract_y
_atom_site_fract_z
_atom_site_U_iso_or_equiv
_atom_site_adp_type
_atom_site_occupancy
_atom_site_symmetry_multiplicity
_atom_site_calc_flag
_atom_site_refinement_flags
_atom_site_disorder_assembly
_atom_site_disorder_group
I10 I 0.34829(12) 0.25905(3) 0.09517(16) 0.04388(14) Uani 1 1 d . . .
N11 N -0.0121(6) 0.2643(5) 0.2347(9) 0.0512(15) Uani 1 1 d . . .
N12 N -0.0651(7) 0.2596(5) 0.2607(12) 0.066(2) Uani 1 1 d . . .
C1 C 0.0570(6) 0.2668(6) 0.2029(9) 0.0435(15) Uani 1 1 d . . .
B2 B 0.0322(5) 0.3381(9) 0.0547(7) 0.0467(14) Uani 1 1 d . . .
H2 H -0.0445 0.3929 -0.0366 0.056 Uiso 1 1 calc R . .
B3 B 0.1298(5) 0.4584(8) 0.2311(7) 0.0433(13) Uani 1 1 d . . .
H3 H 0.1286 0.6067 0.2763 0.052 Uiso 1 1 calc R . .
B4 B 0.1749(5) 0.1966(10) 0.3131(8) 0.0463(14) Uani 1 1 d . . .
H4 H 0.2084 0.1422 0.4217 0.056 Uiso 1 1 calc R . .
B5 B 0.0779(5) 0.0763(10) 0.1373(8) 0.0498(16) Uani 1 1 d . . .
H5 H 0.0361 -0.0718 0.1092 0.060 Uiso 1 1 calc R . .
B6 B 0.1483(5) 0.4479(9) 0.0964(7) 0.0435(13) Uani 1 1 d . . .
H6 H 0.1444 0.5914 0.0428 0.052 Uiso 1 1 calc R . .
B7 B 0.2479(5) 0.3510(8) 0.2762(7) 0.0417(13) Uani 1 1 d . . .
H7 H 0.3224 0.4186 0.3643 0.050 Uiso 1 1 calc R . .
B8 B 0.2119(5) 0.0856(9) 0.2118(8) 0.0440(14) Uani 1 1 d . . .
H8 H 0.2580 -0.0577 0.2494 0.053 Uiso 1 1 calc R . .
B9 B 0.1126(5) 0.1825(10) 0.0308(7) 0.0439(13) Uani 1 1 d . . .
H9 H 0.0803 0.1163 -0.0747 0.053 Uiso 1 1 calc R . .
B10 B 0.2346(5) 0.2631(6) 0.1327(8) 0.0359(14) Uani 1 1 d . . .

loop_
_atom_site_aniso_label
_atom_site_aniso_U_11
_atom_site_aniso_U_22
_atom_site_aniso_U_33
_atom_site_aniso_U_23
_atom_site_aniso_U_13
_atom_site_aniso_U_12
I10 0.03819(19) 0.0457(2) 0.0515(2) 0.0008(3) 0.02875(16) -0.0024(3)
N11 0.050(3) 0.037(3) 0.079(4) 0.0046(18) 0.045(4) 0.0063(16)
N12 0.068(5) 0.049(4) 0.108(7) 0.001(2) 0.067(5) 0.005(2)
C1 0.042(3) 0.035(3) 0.063(4) 0.004(2) 0.037(3) 0.0066(19)
B2 0.039(3) 0.040(3) 0.060(4) -0.009(3) 0.029(3) -0.005(2)
B3 0.043(3) 0.033(3) 0.054(4) 0.000(2) 0.029(3) 0.003(2)
B4 0.042(4) 0.040(2) 0.060(4) 0.005(3) 0.032(3) 0.008(3)
B5 0.047(4) 0.036(3) 0.076(5) -0.004(3) 0.042(4) 0.000(3)
B6 0.036(3) 0.036(3) 0.049(4) 0.000(3) 0.019(3) -0.001(2)
B7 0.036(3) 0.039(3) 0.048(3) -0.003(2) 0.024(3) 0.001(2)
B8 0.045(4) 0.038(3) 0.060(4) 0.000(3) 0.037(4) 0.002(2)
B9 0.034(3) 0.040(3) 0.054(4) -0.003(3) 0.024(3) -0.004(3)
B10 0.028(3) 0.036(3) 0.043(3) -0.002(2) 0.021(3) -0.0014(18)

loop_
_atom_type_symbol
_atom_type_description
_atom_type_scat_dispersion_real
_atom_type_scat_dispersion_imag
_atom_type_scat_source
C C 0.0033 0.0016 'International Tables Vol C Tables 4.2.6.8 and 6.1.1.4'
H H 0.0000 0.0000 'International Tables Vol C Tables 4.2.6.8 and 6.1.1.4'
B B 0.0013 0.0007 'International Tables Vol C Tables 4.2.6.8 and 6.1.1.4'
N N 0.0061 0.0033 'International Tables Vol C Tables 4.2.6.8 and 6.1.1.4'
I I -0.4742 1.8119 'International Tables Vol C Tables 4.2.6.8 and 6.1.1.4'

loop_
_geom_angle_atom_site_label_1
_geom_angle_atom_site_label_2
_geom_angle_atom_site_label_3
_geom_angle
_geom_angle_site_symmetry_1
_geom_angle_site_symmetry_3
_geom_angle_publ_flag
N12 N11 C1 178.8(7) . . ?
N11 C1 B5 124.2(5) . . ?
N11 C1 B4 122.7(7) . . ?
B5 C1 B4 71.4(4) . . ?
N11 C1 B3 124.4(5) . . ?
B5 C1 B3 111.4(6) . . ?
B4 C1 B3 71.7(4) . . ?
N11 C1 B2 125.6(6) . . ?
B5 C1 B2 71.8(5) . . ?
B4 C1 B2 111.7(6) . . ?
B3 C1 B2 71.3(4) . . ?
C1 B2 B6 106.0(5) . . ?
C1 B2 B9 105.7(5) . . ?
B6 B2 B9 62.0(3) . . ?
C1 B2 B3 54.3(3) . . ?
B6 B2 B3 58.3(3) . . ?
B9 B2 B3 101.6(4) . . ?
C1 B2 B5 53.8(3) . . ?
B6 B2 B5 101.4(4) . . ?
B9 B2 B5 58.2(3) . . ?
B3 B2 B5 89.6(4) . . ?
C1 B2 H2 123.9 . . ?
B6 B2 H2 121.5 . . ?
B9 B2 H2 121.5 . . ?
B3 B2 H2 131.0 . . ?
B5 B2 H2 131.3 . . ?
C1 B3 B6 106.0(5) . . ?
C1 B3 B7 106.0(4) . . ?
B6 B3 B7 62.3(3) . . ?
C1 B3 B2 54.4(4) . . ?
B6 B3 B2 58.2(3) . . ?
B7 B3 B2 102.1(4) . . ?
C1 B3 B4 54.1(3) . . ?
B6 B3 B4 101.8(4) . . ?
B7 B3 B4 58.3(3) . . ?
B2 B3 B4 90.2(4) . . ?
C1 B3 H3 123.8 . . ?
B6 B3 H3 121.4 . . ?
B7 B3 H3 121.2 . . ?
B2 B3 H3 130.8 . . ?
B4 B3 H3 131.0 . . ?
C1 B4 B8 106.4(5) . . ?
C1 B4 B7 106.1(5) . . ?
B8 B4 B7 62.1(3) . . ?
C1 B4 B5 54.2(4) . . ?
B8 B4 B5 58.6(3) . . ?
B7 B4 B5 101.8(5) . . ?
C1 B4 B3 54.2(3) . . ?
B8 B4 B3 101.9(4) . . ?
B7 B4 B3 58.3(3) . . ?
B5 B4 B3 89.9(4) . . ?
C1 B4 H4 123.6 . . ?
B8 B4 H4 121.1 . . ?
B7 B4 H4 121.4 . . ?
B5 B4 H4 131.0 . . ?
B3 B4 H4 131.0 . . ?
C1 B5 B8 106.1(5) . . ?
C1 B5 B9 106.4(5) . . ?
B8 B5 B9 62.5(3) . . ?
C1 B5 B4 54.4(4) . . ?
B8 B5 B4 58.1(3) . . ?
B9 B5 B4 102.1(4) . . ?
C1 B5 B2 54.3(4) . . ?
B8 B5 B2 102.1(4) . . ?
B9 B5 B2 58.5(3) . . ?
B4 B5 B2 90.3(4) . . ?
C1 B5 H5 123.7 . . ?
B8 B5 H5 121.3 . . ?
B9 B5 H5 121.0 . . ?
B4 B5 H5 130.9 . . ?
B2 B5 H5 130.8 . . ?
B10 B6 B2 110.9(4) . . ?
B10 B6 B3 110.6(5) . . ?
B2 B6 B3 63.5(3) . . ?
B10 B6 B9 56.1(3) . . ?
B2 B6 B9 59.5(3) . . ?
B3 B6 B9 103.5(4) . . ?
B10 B6 B7 56.2(4) . . ?
B2 B6 B7 103.5(4) . . ?
B3 B6 B7 59.0(3) . . ?
B9 B6 B7 90.1(4) . . ?
B10 B6 H6 120.2 . . ?
B2 B6 H6 119.2 . . ?
B3 B6 H6 119.5 . . ?
B9 B6 H6 130.9 . . ?
B7 B6 H6 131.1 . . ?
B10 B7 B3 111.2(5) . . ?
B10 B7 B4 110.3(4) . . ?
B3 B7 B4 63.4(3) . . ?
B10 B7 B8 56.1(3) . . ?
B3 B7 B8 103.1(3) . . ?
B4 B7 B8 58.6(3) . . ?
B10 B7 B6 57.2(3) . . ?
B3 B7 B6 58.7(3) . . ?
B4 B7 B6 102.8(4) . . ?
B8 B7 B6 90.2(4) . . ?
B10 B7 H7 119.8 . . ?
B3 B7 H7 119.5 . . ?
B4 B7 H7 119.9 . . ?
B8 B7 H7 131.3 . . ?
B6 B7 H7 130.9 . . ?
B10 B8 B4 111.7(5) . . ?
B10 B8 B5 110.8(5) . . ?
B4 B8 B5 63.3(4) . . ?
B10 B8 B7 56.9(3) . . ?
B4 B8 B7 59.3(3) . . ?
B5 B8 B7 103.1(4) . . ?
B10 B8 B9 56.3(4) . . ?
B4 B8 B9 103.2(4) . . ?
B5 B8 B9 58.9(3) . . ?
B7 B8 B9 89.9(3) . . ?
B10 B8 H8 119.5 . . ?
B4 B8 H8 119.2 . . ?
B5 B8 H8 119.7 . . ?
B7 B8 H8 131.0 . . ?
B9 B8 H8 131.4 . . ?
B10 B9 B5 110.2(5) . . ?
B10 B9 B2 111.3(5) . . ?
B5 B9 B2 63.3(3) . . ?
B10 B9 B6 57.4(3) . . ?
B5 B9 B6 102.6(4) . . ?
B2 B9 B6 58.6(3) . . ?
B10 B9 B8 55.8(3) . . ?
B5 B9 B8 58.6(3) . . ?
B2 B9 B8 102.8(4) . . ?
B6 B9 B8 89.8(3) . . ?
B10 B9 H9 119.7 . . ?
B5 B9 H9 120.0 . . ?
B2 B9 H9 119.6 . . ?
B6 B9 H9 131.0 . . ?
B8 B9 H9 131.6 . . ?
B8 B10 B9 67.9(4) . . ?
B8 B10 B7 67.0(4) . . ?
B9 B10 B7 102.8(5) . . ?
B8 B10 B6 102.4(5) . . ?
B9 B10 B6 66.5(4) . . ?
B7 B10 B6 66.6(4) . . ?
B8 B10 I10 127.9(4) . . ?
B9 B10 I10 129.8(5) . . ?
B7 B10 I10 127.3(4) . . ?
B6 B10 I10 129.6(4) . . ?

loop_
_geom_bond_atom_site_label_1
_geom_bond_atom_site_label_2
_geom_bond_distance
_geom_bond_site_symmetry_2
_geom_bond_publ_flag
I10 B10 2.150(8) . ?
N11 N12 1.077(11) . ?
N11 C1 1.386(10) . ?
C1 B5 1.616(8) . ?
C1 B4 1.620(10) . ?
C1 B3 1.623(8) . ?
C1 B2 1.626(11) . ?
B2 B6 1.797(8) . ?
B2 B9 1.814(8) . ?
B2 B3 1.894(9) . ?
B2 B5 1.902(9) . ?
B2 H2 1.1200 . ?
B3 B6 1.799(8) . ?
B3 B7 1.806(8) . ?
B3 B4 1.899(8) . ?
B3 H3 1.1200 . ?
B4 B8 1.794(9) . ?
B4 B7 1.806(9) . ?
B4 B5 1.888(10) . ?
B4 H4 1.1200 . ?
B5 B8 1.804(8) . ?
B5 B9 1.808(9) . ?
B5 H5 1.1200 . ?
B6 B10 1.709(8) . ?
B6 B9 1.859(8) . ?
B6 B7 1.866(8) . ?
B6 H6 1.1200 . ?
B7 B10 1.690(10) . ?
B7 B8 1.856(8) . ?
B7 H7 1.1200 . ?
B8 B10 1.673(9) . ?
B8 B9 1.874(9) . ?
B8 H8 1.1200 . ?
B9 B10 1.683(9) . ?
B9 H9 1.1200 . ?
